data_7009160
loop_
_publ_author_name
'Cahill, Christopher L.'
'Parise, J. B.'

_publ_section_title
;
 On the formation of framework indium sulfides
;
_journal_issue 9
_journal_name_full 'Journal of the Chemical Society, Dalton Transactions'
_journal_page_first 1475
_journal_paper_doi 10.1039/a909005c
_journal_year 2000
_chemical_formula_sum 'In10 S18'
_chemical_formula_weight 1725.28
_space_group_IT_number 141
_symmetry_cell_setting tetragonal
_symmetry_space_group_name_Hall '-I 4bd 2'
_symmetry_space_group_name_H-M 'I 41/a m d :2'
_atom_sites_solution_hydrogens geom
_atom_sites_solution_primary direct
_atom_sites_solution_secondary difmap
_audit_conform_dict_location ftp://ftp.iucr.org/cifdics/cif_core2.1beta.dic
_audit_conform_dict_name cif_core.dic
_audit_conform_dict_version 2.1beta3
_audit_creation_date 1999-10-18T17:30:54-00:00
_audit_creation_method 'WinGX routine CIF_UPDATE'
_cell_angle_alpha 90
_cell_angle_beta 90
_cell_angle_gamma 90
_cell_formula_units_Z 4
_cell_length_a 11.79580
_cell_length_b 11.79580
_cell_length_c 47.0929(2)
_cell_measurement_reflns_used 5644
_cell_measurement_temperature 298(2)
_cell_measurement_theta_max 24.95
_cell_measurement_theta_min 1.73
_cell_measurement_wavelength 0.71073
_cell_volume 6552.55(3)
_computing_cell_refinement 'SAINT V5.1 (Bruker-AXS, 1998)'
_computing_structure_refinement 'SHELXL-93 (Sheldrick, 1993)'
_computing_structure_solution 'SHELXS-86 (Sheldrick, 1990)'
_diffrn_ambient_temperature 298(2)
_diffrn_radiation_monochromator graphite
_diffrn_radiation_type MoK\a
_diffrn_radiation_wavelength 0.71073
_diffrn_reflns_av_R_equivalents 0.0746
_diffrn_reflns_av_sigmaI/netI 0.0721
_diffrn_reflns_limit_h_max 9
_diffrn_reflns_limit_h_min 0
_diffrn_reflns_limit_k_max 13
_diffrn_reflns_limit_k_min 0
_diffrn_reflns_limit_l_max 55
_diffrn_reflns_limit_l_min 0
_diffrn_reflns_number 14773
_diffrn_reflns_theta_max 24.95
_diffrn_reflns_theta_min 1.73
_exptl_absorpt_coefficient_mu 4.021
_exptl_absorpt_correction_T_max 1
_exptl_absorpt_correction_T_min 0.469
_exptl_absorpt_correction_type 'SADABS (Sheldrick, 1996)'
_exptl_crystal_colour Colorless
_exptl_crystal_density_diffrn 1.749
_exptl_crystal_description 'rectangular plate'
_exptl_crystal_F_000 3112
_exptl_crystal_size_max 0.18
_exptl_crystal_size_mid 0.16
_exptl_crystal_size_min 0.02
_refine_diff_density_max 0.903
_refine_diff_density_min -1.098
_refine_diff_density_rms 0.189
_refine_ls_extinction_method none
_refine_ls_goodness_of_fit_all 0.947
_refine_ls_goodness_of_fit_gt 1.118
_refine_ls_matrix_type full
_refine_ls_number_parameters 41
_refine_ls_number_reflns 1589
_refine_ls_number_restraints 0
_refine_ls_restrained_S_all 0.947
_refine_ls_restrained_S_obs 1.118
_refine_ls_R_factor_all 0.0653
_refine_ls_R_factor_gt 0.0453
_refine_ls_shift/su_max 0
_refine_ls_shift/su_mean 0
_refine_ls_structure_factor_coef Fsqd
_refine_ls_weighting_details 'w=1/[\s^2^(Fo^2^)+(0.0670P)^2^+0.0000P] where P=(Fo^2^+2Fc^2^)/3'
_refine_ls_weighting_scheme calc
_refine_ls_wR_factor_all 0.1254
_refine_ls_wR_factor_gt 0.1204
_reflns_number_gt 1061
_reflns_number_total 1589
_reflns_threshold_expression >2sigma(I)
_cod_data_source_file a909005c.txt
_cod_data_source_block 97086a
_cod_depositor_comments
;
The following automatic conversions were performed:
'_symmetry_cell_setting' value 'Tetragonal' changed to 'tetragonal'
according to '/home/saulius/struct/CIF-dictionaries/cif_core.dic'
dictionary named 'cif_core.dic' version 2.4.1 from 2010-06-29.

Automatic conversion script
Id: cif_fix_enum 1527 2010-12-29 10:47:43Z saulius 

The following automatic conversions were performed:

'_refine_ls_weighting_scheme' value 'calc
w=1/[\s^2^(Fo^2^)+(0.0670P)^2^+0.0000P] where P=(Fo^2^+2Fc^2^)/3' was
changed to 'calc'. New tag '_refine_ls_weighting_details' was
created. The value of the new tag was set to
'w=1/[\s^2^(Fo^2^)+(0.0670P)^2^+0.0000P] where P=(Fo^2^+2Fc^2^)/3'.

Automatic conversion script
Id: cif_fix_values 3143 2015-03-26 13:38:13Z robertas 
;
_cod_original_cell_volume 6552.55(8)
_cod_original_sg_symbol_H-M I4(1)/amd
_cod_database_code 7009160

loop_
_symmetry_equiv_pos_as_xyz
'x, y, z'
'-x+1/2, -y, z+1/2'
'-y+1/4, x+3/4, z+1/4'
'y+1/4, -x+1/4, z+3/4'
'-x+1/2, y, -z+1/2'
'x, -y, -z'
'y+1/4, x+3/4, -z+1/4'
'-y+1/4, -x+1/4, -z+3/4'
'x+1/2, y+1/2, z+1/2'
'-x+1, -y+1/2, z+1'
'-y+3/4, x+5/4, z+3/4'
'y+3/4, -x+3/4, z+5/4'
'-x+1, y+1/2, -z+1'
'x+1/2, -y+1/2, -z+1/2'
'y+3/4, x+5/4, -z+3/4'
'-y+3/4, -x+3/4, -z+5/4'
'-x, -y, -z'
'x-1/2, y, -z-1/2'
'y-1/4, -x-3/4, -z-1/4'
'-y-1/4, x-1/4, -z-3/4'
'x-1/2, -y, z-1/2'
'-x, y, z'
'-y-1/4, -x-3/4, z-1/4'
'y-1/4, x-1/4, z-3/4'
'-x+1/2, -y+1/2, -z+1/2'
'x, y+1/2, -z'
'y+1/4, -x-1/4, -z+1/4'
'-y+1/4, x+1/4, -z-1/4'
'x, -y+1/2, z'
'-x+1/2, y+1/2, z+1/2'
'-y+1/4, -x-1/4, z+1/4'
'y+1/4, x+1/4, z-1/4'

loop_
_atom_site_label
_atom_site_type_symbol
_atom_site_fract_x
_atom_site_fract_y
_atom_site_fract_z
_atom_site_U_iso_or_equiv
_atom_site_adp_type
_atom_site_occupancy
_atom_site_calc_flag
_atom_site_refinement_flags
_atom_site_disorder_group
In1 In 0.16689(6) 0.25 0.066077(14) 0.0337(3) Uani 1 d S .
In2 In 0.5 0.25 0.06240(2) 0.0303(3) Uani 1 d S .
In3 In 0.32785(4) 0.42215(4) 0.125 0.0310(3) Uani 1 d S .
S1 S 0.3302(2) 0.25 0.03302(5) 0.0393(7) Uani 1 d S .
S2 S 0.5 0.4234(2) 0.09353(5) 0.0330(6) Uani 1 d S .
S3 S 0.1578(2) 0.4228(2) 0.09596(4) 0.0437(6) Uani 1 d . .
S4 S 0 0.25 0.03407(7) 0.0376(10) Uani 1 d S .

loop_
_atom_site_aniso_label
_atom_site_aniso_U_11
_atom_site_aniso_U_22
_atom_site_aniso_U_33
_atom_site_aniso_U_23
_atom_site_aniso_U_13
_atom_site_aniso_U_12
In1 0.0246(4) 0.0493(5) 0.0271(4) 0 -0.0044(3) 0
In2 0.0239(6) 0.0421(7) 0.0249(5) 0 0 0
In3 0.0313(3) 0.0313(3) 0.0304(4) -0.0031(2) -0.0031(2) 0.0013(3)
S1 0.031(2) 0.059(2) 0.0285(13) 0 -0.0008(12) 0
S2 0.033(2) 0.038(2) 0.0276(13) 0.0003(12) 0 0
S3 0.0365(12) 0.0490(14) 0.0457(13) -0.0081(10) -0.0118(9) 0.0121(9)
S4 0.023(2) 0.071(3) 0.019(2) 0 0 0

loop_
_atom_type_symbol
_atom_type_description
_atom_type_scat_dispersion_real
_atom_type_scat_dispersion_imag
_atom_type_scat_source
S S 0.1246 0.1234 'International Tables Vol C Tables 4.2.6.8 and 6.1.1.4'
In In -0.7276 1.31 'International Tables Vol C Tables 4.2.6.8 and 6.1.1.4'

loop_
_geom_angle_atom_site_label_1
_geom_angle_atom_site_label_2
_geom_angle_atom_site_label_3
_geom_angle
_geom_angle_site_symmetry_1
_geom_angle_site_symmetry_3
_geom_angle_publ_flag
S1 In1 S4 103.62(9) . . ?
S1 In1 S3 112.98(6) . . ?
S4 In1 S3 108.10(6) . . ?
S1 In1 S3 112.98(6) . 29 ?
S4 In1 S3 108.10(6) . 29 ?
S3 In1 S3 110.62(10) . 29 ?
S1 In2 S1 110.73(12) . 10_554 ?
S1 In2 S2 109.34(4) . 10_554 ?
S1 In2 S2 109.34(4) 10_554 10_554 ?
S1 In2 S2 109.34(4) . . ?
S1 In2 S2 109.34(4) 10_554 . ?
S2 In2 S2 108.73(12) 10_554 . ?
S3 In3 S3 108.17(10) 16_554 . ?
S3 In3 S2 109.27(8) 16_554 . ?
S3 In3 S2 109.59(6) . . ?
S3 In3 S2 109.59(6) 16_554 20_656 ?
S3 In3 S2 109.28(8) . 20_656 ?
S2 In3 S2 110.90(12) . 20_656 ?
In2 S1 In1 106.43(10) . . ?
In3 S2 In3 107.75(9) 27_565 . ?
In3 S2 In2 109.81(7) 27_565 . ?
In3 S2 In2 109.81(7) . . ?
In3 S3 In1 106.33(8) . . ?
In1 S4 In1 105.11(12) 10_454 . ?

loop_
_geom_bond_atom_site_label_1
_geom_bond_atom_site_label_2
_geom_bond_distance
_geom_bond_site_symmetry_2
_geom_bond_publ_flag
In1 S1 2.477(3) . ?
In1 S4 2.480(2) . ?
In1 S3 2.480(2) . ?
In1 S3 2.480(2) 29 ?
In2 S1 2.434(3) . ?
In2 S1 2.434(3) 10_554 ?
In2 S2 2.516(3) 10_554 ?
In2 S2 2.516(3) . ?
In3 S3 2.428(2) 16_554 ?
In3 S3 2.428(2) . ?
In3 S2 2.5140(14) . ?
In3 S2 2.5140(14) 20_656 ?
S2 In3 2.5140(14) 27_565 ?
S4 In1 2.479(2) 10_454 ?

loop_
_geom_torsion_atom_site_label_1
_geom_torsion_atom_site_label_2
_geom_torsion_atom_site_label_3
_geom_torsion_atom_site_label_4
_geom_torsion
_geom_torsion_site_symmetry_1
_geom_torsion_site_symmetry_2
_geom_torsion_site_symmetry_3
_geom_torsion_site_symmetry_4
_geom_torsion_publ_flag
S1 In2 S1 In1 180 10_554 . . . ?
S2 In2 S1 In1 59.47(6) 10_554 . . . ?
S2 In2 S1 In1 -59.47(6) . . . . ?
S4 In1 S1 In2 180 . . . . ?
S3 In1 S1 In2 63.26(6) . . . . ?
S3 In1 S1 In2 -63.26(6) 29 . . . ?
S3 In3 S2 In3 61.77(11) 16_554 . . 27_565 ?
S3 In3 S2 In3 -179.87(8) . . . 27_565 ?
S2 In3 S2 In3 -59.15(7) 20_656 . . 27_565 ?
S3 In3 S2 In2 -178.67(7) 16_554 . . . ?
S3 In3 S2 In2 -60.31(10) . . . . ?
S2 In3 S2 In2 60.42(7) 20_656 . . . ?
S1 In2 S2 In3 178.46(7) . . . 27_565 ?
S1 In2 S2 In3 -60.16(11) 10_554 . . 27_565 ?
S2 In2 S2 In3 59.15(7) 10_554 . . 27_565 ?
S1 In2 S2 In3 60.16(11) . . . . ?
S1 In2 S2 In3 -178.46(7) 10_554 . . . ?
S2 In2 S2 In3 -59.15(7) 10_554 . . . ?
S3 In3 S3 In1 178.53(10) 16_554 . . . ?
S2 In3 S3 In1 59.48(10) . . . . ?
S2 In3 S3 In1 -62.22(10) 20_656 . . . ?
S1 In1 S3 In3 -63.20(10) . . . . ?
S4 In1 S3 In3 -177.25(7) . . . . ?
S3 In1 S3 In3 64.57(12) 29 . . . ?
S1 In1 S4 In1 180 . . . 10_454 ?
S3 In1 S4 In1 -59.89(6) . . . 10_454 ?
S3 In1 S4 In1 59.88(6) 29 . . 10_454 ?
